data_4101690
loop_
_publ_author_name
'Grapperhaus, Craig A.'
'Ouch, Kagna'
'Mashuta, Mark S.'

_publ_contact_author_address
;
Department of Chemistry
University of Louisville
2320 So. Brook St.
Louisville
KY 40292
USA
;
_publ_contact_author_email craig.grapperhaus@louisville.edu
_publ_contact_author_fax 502-852-8149
_publ_contact_author_name 'Craig A. Grapperhaus'
_publ_contact_author_phone 502-852-5932
_publ_section_title
;
 Redox-regulated ethylene binding to a rhenium-thiolate complex.
;
_journal_issue 1
_journal_name_full 'Journal of the American Chemical Society'
_journal_page_first 64
_journal_page_last 65
_journal_paper_doi 10.1021/ja8086483
_journal_volume 131
_journal_year 2009
_chemical_formula_moiety
;
  2(C56 H46 P3 Re S3), 1(C6 H5 Cl), 0.5(C6 H4 Cl),
  0.75(C6 H5 Cl), 0.75(C6 Cl), 5(F6 P) 
;
_chemical_formula_sum 'C130 H102.75 Cl3 F30 P11 Re2 S6'
_chemical_formula_weight 3046.84
_chemical_name_systematic
; 
 ? 
;
_space_group_IT_number 15
_symmetry_cell_setting monoclinic
_symmetry_space_group_name_Hall '-C 2yc'
_symmetry_space_group_name_H-M 'C 1 2/c 1'
_atom_sites_solution_hydrogens geom
_atom_sites_solution_primary direct
_atom_sites_solution_secondary difmap
_audit_creation_method SHELXL-97
_cell_angle_alpha 90.00
_cell_angle_beta 96.182(17)
_cell_angle_gamma 90.00
_cell_formula_units_Z 8
_cell_length_a 29.009(18)
_cell_length_b 22.577(18)
_cell_length_c 43.99(3)
_cell_measurement_reflns_used 12320
_cell_measurement_temperature 100(2)
_cell_measurement_theta_max 23.93
_cell_measurement_theta_min 2.238
_cell_volume 28643(3)
_computing_cell_refinement 'SAINT 6.36 (Bruker, 2002)'
_computing_data_collection 'SMART 5.628 (Bruker, 2002)'
_computing_data_reduction 'SAINT 6.36 (Bruker, 2002)'
_computing_molecular_graphics 'SHELXTL 6.14 (Bruker, 2001)'
_computing_publication_material 'SHELXTL 6.14 (Bruker, 2001)'
_computing_structure_refinement 'SHELXL-97 (Sheldrick, 1997)'
_computing_structure_solution 'SHELXS-90 (Sheldrick, 1990)'
_diffrn_ambient_temperature 100(2)
_diffrn_measured_fraction_theta_full 0.982
_diffrn_measured_fraction_theta_max 0.982
_diffrn_measurement_device_type 'Bruker SMART APEX'
_diffrn_measurement_method \w-scans
_diffrn_radiation_monochromator graphite
_diffrn_radiation_source 'fine-focus sealed tube'
_diffrn_radiation_type MoK\a
_diffrn_radiation_wavelength 0.71073
_diffrn_reflns_av_R_equivalents 0.073
_diffrn_reflns_av_sigmaI/netI 0.133
_diffrn_reflns_limit_h_max 34
_diffrn_reflns_limit_h_min -34
_diffrn_reflns_limit_k_max 27
_diffrn_reflns_limit_k_min -27
_diffrn_reflns_limit_l_max 52
_diffrn_reflns_limit_l_min -52
_diffrn_reflns_number 102955
_diffrn_reflns_theta_full 25.27
_diffrn_reflns_theta_max 25.27
_diffrn_reflns_theta_min 1.26
_diffrn_standards_decay_% <0.1
_diffrn_standards_interval_count 0
_diffrn_standards_interval_time 0
_diffrn_standards_number 0
_exptl_absorpt_coefficient_mu 2.009
_exptl_absorpt_correction_T_max 0.94
_exptl_absorpt_correction_T_min 0.81
_exptl_absorpt_correction_type multi-scan
_exptl_absorpt_process_details
;
Absorption correction was based upon symmetry equivalent and
repeated intensity measurements using the program SADABS
(Sheldrick, 2001).
;
_exptl_crystal_colour orange
_exptl_crystal_density_diffrn 1.413
_exptl_crystal_density_meas ?
_exptl_crystal_density_method 'not measured'
_exptl_crystal_description plate
_exptl_crystal_F_000 12144
_exptl_crystal_size_max 0.41
_exptl_crystal_size_mid 0.06
_exptl_crystal_size_min 0.01
_refine_diff_density_max 2.956
_refine_diff_density_min -1.724
_refine_diff_density_rms 0.237
_refine_ls_extinction_method none
_refine_ls_goodness_of_fit_ref 1.092
_refine_ls_hydrogen_treatment constr
_refine_ls_matrix_type full
_refine_ls_number_parameters 822
_refine_ls_number_reflns 25529
_refine_ls_number_restraints 2
_refine_ls_restrained_S_all 1.092
_refine_ls_R_factor_all 0.1253
_refine_ls_R_factor_gt 0.0749
_refine_ls_shift/su_max 0.002
_refine_ls_shift/su_mean 0.000
_refine_ls_structure_factor_coef Fsqd
_refine_ls_weighting_details 'calc w=1/[\s^2^(Fo^2^)+(0.0718P)^2^+8.6425P] where P=(Fo^2^+2Fc^2^)/3'
_refine_ls_weighting_scheme calc
_refine_ls_wR_factor_gt 0.1843
_refine_ls_wR_factor_ref 0.1969
_reflns_number_gt 14619
_reflns_number_total 25529
_reflns_threshold_expression I>2\s(I)
_cod_data_source_file ja8086483_si_002.cif
_cod_data_source_block cag137
_cod_depositor_comments
;
The following automatic conversions were performed:

'_symmetry_cell_setting' value 'Monoclinic' changed to 'monoclinic'
according to the built-in table from CIF Core dictionary named
'cif_core.dic' version 2.4.1 from 2010-06-29.

Automatic conversion script
Id: cif_fix_values 1673 2011-04-08 12:14:43Z adriana 

The following automatic conversions were performed:

'_exptl_crystal_density_meas' value 'not measured' was changed to '?'
- the value is perceived as not measured.

Automatic conversion script
Id: cif_fix_values 3008 2015-01-20 13:52:24Z robertas 
;
_cod_original_cell_volume 28643(35)
_cod_original_sg_symbol_H-M 'C 2/c'
_cod_original_formula_sum
;
C130 H102.75 Cl3 F30 P11 Re2 S6 
;
_cod_database_code 4101690

loop_
_symmetry_equiv_pos_as_xyz
'x, y, z'
'-x, y, -z+1/2'
'x+1/2, y+1/2, z'
'-x+1/2, y+1/2, -z+1/2'
'-x, -y, -z'
'x, -y, z-1/2'
'-x+1/2, -y+1/2, -z'
'x+1/2, -y+1/2, z-1/2'

loop_
_atom_site_label
_atom_site_type_symbol
_atom_site_fract_x
_atom_site_fract_y
_atom_site_fract_z
_atom_site_U_iso_or_equiv
_atom_site_adp_type
_atom_site_occupancy
_atom_site_symmetry_multiplicity
_atom_site_calc_flag
_atom_site_refinement_flags
_atom_site_disorder_assembly
_atom_site_disorder_group
Re1 Re 0.556373(14) 0.329299(16) 0.130852(9) 0.01971(12) Uani 1 1 d . . .
Re2 Re 0.648026(15) 0.824020(17) 0.149567(9) 0.02422(13) Uani 1 1 d . . .
S1 S 0.59136(9) 0.36557(11) 0.09274(6) 0.0266(6) Uani 1 1 d . . .
S2 S 0.62919(9) 0.33697(10) 0.16377(6) 0.0234(6) Uani 1 1 d . . .
S3 S 0.52386(9) 0.30392(10) 0.17788(6) 0.0224(6) Uani 1 1 d . . .
S4 S 0.72440(10) 0.81346(11) 0.15725(6) 0.0308(7) Uani 1 1 d . . .
S5 S 0.64698(11) 0.84515(11) 0.20357(6) 0.0323(7) Uani 1 1 d . . .
S6 S 0.56383(10) 0.82391(11) 0.14990(6) 0.0289(6) Uani 1 1 d . . .
P1 P 0.48815(9) 0.32654(11) 0.09402(6) 0.0218(6) Uani 1 1 d . . .
P2 P 0.57814(10) 0.22416(11) 0.13090(6) 0.0234(6) Uani 1 1 d . . .
P3 P 0.53352(9) 0.42847(11) 0.14726(6) 0.0232(6) Uani 1 1 d . . .
P4 P 0.65970(10) 0.80110(11) 0.09735(6) 0.0262(7) Uani 1 1 d . . .
P5 P 0.63893(10) 0.93135(11) 0.14507(6) 0.0283(7) Uani 1 1 d . . .
P6 P 0.63656(10) 0.71840(11) 0.16000(6) 0.0245(6) Uani 1 1 d . . .
C1 C 0.5498(4) 0.3890(4) 0.0628(2) 0.0284(11) Uani 1 1 d . . .
C2 C 0.5659(4) 0.4202(4) 0.0391(2) 0.0284(11) Uani 1 1 d . . .
H2 H 0.5975 0.4317 0.0401 0.034 Uiso 1 1 calc R . .
C3 C 0.5348(4) 0.4346(4) 0.0138(2) 0.0284(11) Uani 1 1 d . . .
H3 H 0.5457 0.4542 -0.0031 0.034 Uiso 1 1 calc R . .
C4 C 0.4887(4) 0.4207(4) 0.0132(2) 0.0284(11) Uani 1 1 d . . .
H4 H 0.4677 0.4333 -0.0037 0.034 Uiso 1 1 calc R . .
C5 C 0.4720(4) 0.3884(4) 0.0368(2) 0.0284(11) Uani 1 1 d . . .
H5 H 0.4403 0.3771 0.0355 0.034 Uiso 1 1 calc R . .
C6 C 0.5026(4) 0.3730(4) 0.0626(2) 0.0284(11) Uani 1 1 d . . .
C7 C 0.6588(4) 0.2685(4) 0.1633(2) 0.0294(11) Uani 1 1 d . . .
C8 C 0.7047(4) 0.2650(4) 0.1761(2) 0.0294(11) Uani 1 1 d . . .
H8 H 0.7187 0.2983 0.1865 0.035 Uiso 1 1 calc R . .
C9 C 0.7306(4) 0.2132(4) 0.1738(2) 0.0294(11) Uani 1 1 d . . .
H9 H 0.7619 0.2116 0.1827 0.035 Uiso 1 1 calc R . .
C10 C 0.7103(4) 0.1639(4) 0.1586(2) 0.0294(11) Uani 1 1 d . . .
H10 H 0.7274 0.1283 0.1573 0.035 Uiso 1 1 calc R . .
C11 C 0.6645(4) 0.1679(4) 0.1454(2) 0.0294(11) Uani 1 1 d . . .
H11 H 0.6509 0.1352 0.1342 0.035 Uiso 1 1 calc R . .
C12 C 0.6379(4) 0.2195(4) 0.1482(2) 0.0294(11) Uani 1 1 d . . .
C13 C 0.4920(4) 0.3658(4) 0.1910(2) 0.0303(11) Uani 1 1 d . . .
C14 C 0.4649(4) 0.3559(5) 0.2141(2) 0.0303(11) Uani 1 1 d . . .
H14 H 0.4654 0.3187 0.2243 0.036 Uiso 1 1 calc R . .
C15 C 0.4365(4) 0.4017(4) 0.2223(2) 0.0303(11) Uani 1 1 d . . .
H15 H 0.4167 0.3956 0.2378 0.036 Uiso 1 1 calc R . .
C16 C 0.4369(4) 0.4548(4) 0.2082(2) 0.0303(11) Uani 1 1 d . . .
H16 H 0.4176 0.4858 0.2141 0.036 Uiso 1 1 calc R . .
C17 C 0.4650(4) 0.4645(5) 0.1853(2) 0.0303(11) Uani 1 1 d . . .
H17 H 0.4648 0.5024 0.1759 0.036 Uiso 1 1 calc R . .
C18 C 0.4934(4) 0.4205(4) 0.1755(2) 0.0303(11) Uani 1 1 d . . .
C19 C 0.4327(4) 0.3495(5) 0.1062(3) 0.0347(11) Uani 1 1 d . . .
C20 C 0.4212(4) 0.3248(5) 0.1334(3) 0.0347(11) Uani 1 1 d . . .
H20 H 0.4419 0.2976 0.1442 0.042 Uiso 1 1 calc R . .
C21 C 0.3796(4) 0.3392(4) 0.1450(3) 0.0347(11) Uani 1 1 d . . .
H21 H 0.3726 0.3230 0.1639 0.042 Uiso 1 1 calc R . .
C22 C 0.3492(4) 0.3769(5) 0.1288(3) 0.0347(11) Uani 1 1 d . . .
H22 H 0.3208 0.3869 0.1364 0.042 Uiso 1 1 calc R . .
C23 C 0.3595(4) 0.4004(5) 0.1017(3) 0.0347(11) Uani 1 1 d . . .
H23 H 0.3381 0.4265 0.0907 0.042 Uiso 1 1 calc R . .
C24 C 0.4002(4) 0.3870(4) 0.0901(3) 0.0347(11) Uani 1 1 d . . .
H24 H 0.4064 0.4032 0.0710 0.042 Uiso 1 1 calc R . .
C25 C 0.4713(4) 0.2591(5) 0.0720(3) 0.0383(12) Uani 1 1 d . . .
C26 C 0.4975(4) 0.2411(5) 0.0488(3) 0.0383(12) Uani 1 1 d . . .
H26 H 0.5242 0.2632 0.0450 0.046 Uiso 1 1 calc R . .
C27 C 0.4849(4) 0.1907(5) 0.0311(3) 0.0383(12) Uani 1 1 d . . .
H27 H 0.5026 0.1785 0.0153 0.046 Uiso 1 1 calc R . .
C28 C 0.4464(4) 0.1598(5) 0.0372(3) 0.0383(12) Uani 1 1 d . . .
H28 H 0.4370 0.1264 0.0249 0.046 Uiso 1 1 calc R . .
C29 C 0.4211(4) 0.1755(5) 0.0604(3) 0.0383(12) Uani 1 1 d . . .
H29 H 0.3955 0.1521 0.0650 0.046 Uiso 1 1 calc R . .
C30 C 0.4333(4) 0.2264(4) 0.0773(3) 0.0383(12) Uani 1 1 d . . .
H30 H 0.4149 0.2386 0.0928 0.046 Uiso 1 1 calc R . .
C31 C 0.5815(4) 0.1845(4) 0.0956(2) 0.0316(11) Uani 1 1 d . . .
C32 C 0.6100(4) 0.2059(5) 0.0737(2) 0.0316(11) Uani 1 1 d . . .
H32 H 0.6244 0.2435 0.0766 0.038 Uiso 1 1 calc R . .
C33 C 0.6169(4) 0.1727(4) 0.0485(2) 0.0316(11) Uani 1 1 d . . .
H33 H 0.6371 0.1866 0.0344 0.038 Uiso 1 1 calc R . .
C34 C 0.5946(4) 0.1192(4) 0.0435(2) 0.0316(11) Uani 1 1 d . . .
H34 H 0.5989 0.0968 0.0258 0.038 Uiso 1 1 calc R . .
C35 C 0.5663(4) 0.0981(5) 0.0639(2) 0.0316(11) Uani 1 1 d . . .
H35 H 0.5504 0.0616 0.0600 0.038 Uiso 1 1 calc R . .
C36 C 0.5608(4) 0.1293(4) 0.0899(2) 0.0316(11) Uani 1 1 d . . .
H36 H 0.5424 0.1129 0.1044 0.038 Uiso 1 1 calc R . .
C37 C 0.5458(4) 0.1776(4) 0.1541(3) 0.0347(11) Uani 1 1 d . . .
C38 C 0.5662(4) 0.1487(4) 0.1805(2) 0.0347(11) Uani 1 1 d . . .
H38 H 0.5988 0.1505 0.1860 0.042 Uiso 1 1 calc R . .
C39 C 0.5382(4) 0.1175(4) 0.1984(3) 0.0347(11) Uani 1 1 d . . .
H39 H 0.5525 0.0972 0.2158 0.042 Uiso 1 1 calc R . .
C40 C 0.4915(4) 0.1144(4) 0.1922(2) 0.0347(11) Uani 1 1 d . . .
H40 H 0.4735 0.0924 0.2050 0.042 Uiso 1 1 calc R . .
C41 C 0.4701(4) 0.1447(4) 0.1662(2) 0.0347(11) Uani 1 1 d . . .
H41 H 0.4374 0.1444 0.1618 0.042 Uiso 1 1 calc R . .
C42 C 0.4973(4) 0.1746(4) 0.1474(3) 0.0347(11) Uani 1 1 d . . .
H42 H 0.4831 0.1937 0.1295 0.042 Uiso 1 1 calc R . .
C43 C 0.5092(4) 0.4814(4) 0.1189(2) 0.0294(11) Uani 1 1 d . . .
C44 C 0.4626(4) 0.4932(4) 0.1144(2) 0.0294(11) Uani 1 1 d . . .
H44 H 0.4422 0.4732 0.1265 0.035 Uiso 1 1 calc R . .
C45 C 0.4441(4) 0.5342(4) 0.0922(2) 0.0294(11) Uani 1 1 d . . .
H45 H 0.4117 0.5419 0.0894 0.035 Uiso 1 1 calc R . .
C46 C 0.4737(4) 0.5630(4) 0.0747(2) 0.0294(11) Uani 1 1 d . . .
H46 H 0.4617 0.5911 0.0599 0.035 Uiso 1 1 calc R . .
C47 C 0.5214(4) 0.5512(4) 0.0787(2) 0.0294(11) Uani 1 1 d . . .
H47 H 0.5416 0.5710 0.0664 0.035 Uiso 1 1 calc R . .
C48 C 0.5390(4) 0.5101(4) 0.1006(2) 0.0294(11) Uani 1 1 d . . .
H48 H 0.5712 0.5016 0.1032 0.035 Uiso 1 1 calc R . .
C49 C 0.5815(4) 0.4697(4) 0.1682(3) 0.0364(12) Uani 1 1 d . . .
C50 C 0.5771(4) 0.4946(4) 0.1967(3) 0.0364(12) Uani 1 1 d . . .
H50 H 0.5487 0.4909 0.2054 0.044 Uiso 1 1 calc R . .
C51 C 0.6140(4) 0.5251(4) 0.2124(3) 0.0364(12) Uani 1 1 d . . .
H51 H 0.6112 0.5405 0.2322 0.044 Uiso 1 1 calc R . .
C52 C 0.6554(4) 0.5330(4) 0.1991(3) 0.0364(12) Uani 1 1 d . . .
H52 H 0.6800 0.5555 0.2095 0.044 Uiso 1 1 calc R . .
C53 C 0.6605(4) 0.5084(4) 0.1712(3) 0.0364(12) Uani 1 1 d . . .
H53 H 0.6889 0.5132 0.1625 0.044 Uiso 1 1 calc R . .
C54 C 0.6240(4) 0.4761(4) 0.1553(3) 0.0364(12) Uani 1 1 d . . .
H54 H 0.6277 0.4587 0.1360 0.044 Uiso 1 1 calc R . .
C55 C 0.6121(4) 0.3386(4) 0.2033(2) 0.031(3) Uani 1 1 d . . .
H55A H 0.6393 0.3282 0.2179 0.037 Uiso 1 1 calc R . .
H55B H 0.6025 0.3794 0.2080 0.037 Uiso 1 1 calc R . .
C56 C 0.5732(4) 0.2967(4) 0.2073(2) 0.030(3) Uani 1 1 d . . .
H56A H 0.5623 0.3037 0.2276 0.036 Uiso 1 1 calc R . .
H56B H 0.5851 0.2556 0.2071 0.036 Uiso 1 1 calc R . .
C57 C 0.7440(4) 0.7682(5) 0.1284(3) 0.0437(13) Uani 1 1 d . . .
C58 C 0.7878(4) 0.7427(5) 0.1335(3) 0.0437(13) Uani 1 1 d . . .
H58 H 0.8059 0.7483 0.1526 0.052 Uiso 1 1 calc R . .
C59 C 0.8052(4) 0.7088(5) 0.1108(3) 0.0437(13) Uani 1 1 d . . .
H59 H 0.8350 0.6910 0.1141 0.052 Uiso 1 1 calc R . .
C60 C 0.7781(4) 0.7018(5) 0.0834(3) 0.0437(13) Uani 1 1 d . . .
H60 H 0.7898 0.6792 0.0677 0.052 Uiso 1 1 calc R . .
C61 C 0.7332(4) 0.7271(5) 0.0776(3) 0.0437(13) Uani 1 1 d . . .
H61 H 0.7154 0.7214 0.0584 0.052 Uiso 1 1 calc R . .
C62 C 0.7152(4) 0.7610(5) 0.1008(3) 0.0437(13) Uani 1 1 d . . .
C63 C 0.6464(4) 0.9247(5) 0.2085(3) 0.0430(13) Uani 1 1 d . . .
C64 C 0.6459(4) 0.9470(5) 0.2379(3) 0.0430(13) Uani 1 1 d . . .
H64 H 0.6443 0.9210 0.2547 0.052 Uiso 1 1 calc R . .
C65 C 0.6478(4) 1.0077(5) 0.2424(3) 0.0430(13) Uani 1 1 d . . .
H65 H 0.6479 1.0233 0.2625 0.052 Uiso 1 1 calc R . .
C66 C 0.6497(4) 1.0461(5) 0.2179(2) 0.0430(13) Uani 1 1 d . . .
H66 H 0.6504 1.0877 0.2212 0.052 Uiso 1 1 calc R . .
C67 C 0.6506(4) 1.0234(5) 0.1883(3) 0.0430(13) Uani 1 1 d . . .
H67 H 0.6540 1.0490 0.1715 0.052 Uiso 1 1 calc R . .
C68 C 0.6463(4) 0.9613(5) 0.1840(3) 0.0430(13) Uani 1 1 d . . .
C69 C 0.5749(4) 0.7025(5) 0.1551(3) 0.0346(12) Uani 1 1 d . . .
C70 C 0.5570(4) 0.6443(5) 0.1542(2) 0.0346(12) Uani 1 1 d . . .
H70 H 0.5775 0.6115 0.1572 0.042 Uiso 1 1 calc R . .
C71 C 0.5098(4) 0.6352(5) 0.1490(2) 0.0346(12) Uani 1 1 d . . .
H71 H 0.4979 0.5959 0.1486 0.042 Uiso 1 1 calc R . .
C72 C 0.4792(4) 0.6825(4) 0.1443(2) 0.0346(12) Uani 1 1 d . . .
H72 H 0.4469 0.6753 0.1405 0.042 Uiso 1 1 calc R . .
C73 C 0.4959(4) 0.7402(5) 0.1450(2) 0.0346(12) Uani 1 1 d . . .
H73 H 0.4753 0.7728 0.1416 0.042 Uiso 1 1 calc R . .
C74 C 0.5435(4) 0.7489(5) 0.1506(3) 0.0346(12) Uani 1 1 d . . .
C75 C 0.6145(5) 0.7604(6) 0.0735(3) 0.0619(17) Uani 1 1 d . . .
C76 C 0.6218(5) 0.7226(6) 0.0511(3) 0.0619(17) Uani 1 1 d . . .
H76 H 0.6527 0.7120 0.0482 0.074 Uiso 1 1 calc R . .
C77 C 0.5851(5) 0.6981(6) 0.0314(3) 0.0619(17) Uani 1 1 d . . .
H77 H 0.5920 0.6753 0.0143 0.074 Uiso 1 1 calc R . .
C78 C 0.5427(5) 0.7058(6) 0.0361(3) 0.0619(17) Uani 1 1 d . . .
H78 H 0.5184 0.6874 0.0234 0.074 Uiso 1 1 calc R . .
C79 C 0.5334(5) 0.7406(6) 0.0597(3) 0.0619(17) Uani 1 1 d . . .
H79 H 0.5023 0.7464 0.0640 0.074 Uiso 1 1 calc R . .
C80 C 0.5700(5) 0.7682(6) 0.0776(3) 0.0619(17) Uani 1 1 d . . .
H80 H 0.5628 0.7939 0.0935 0.074 Uiso 1 1 calc R . .
C81 C 0.6735(4) 0.8601(5) 0.0714(2) 0.0345(11) Uani 1 1 d . . .
C82 C 0.7184(4) 0.8849(5) 0.0741(2) 0.0345(11) Uani 1 1 d . . .
H82 H 0.7410 0.8712 0.0897 0.041 Uiso 1 1 calc R . .
C83 C 0.7300(4) 0.9292(5) 0.0542(2) 0.0345(11) Uani 1 1 d . . .
H83 H 0.7605 0.9450 0.0564 0.041 Uiso 1 1 calc R . .
C84 C 0.6980(4) 0.9502(5) 0.0315(2) 0.0345(11) Uani 1 1 d . . .
H84 H 0.7064 0.9794 0.0175 0.041 Uiso 1 1 calc R . .
C85 C 0.6522(4) 0.9274(5) 0.0292(2) 0.0345(11) Uani 1 1 d . . .
H85 H 0.6291 0.9436 0.0145 0.041 Uiso 1 1 calc R . .
C86 C 0.6404(4) 0.8817(5) 0.0481(2) 0.0345(11) Uani 1 1 d . . .
H86 H 0.6102 0.8650 0.0454 0.041 Uiso 1 1 calc R . .
C87 C 0.6796(4) 0.9764(5) 0.1259(3) 0.0421(13) Uani 1 1 d . . .
C88 C 0.7253(4) 0.9733(5) 0.1366(3) 0.0421(13) Uani 1 1 d . . .
H88 H 0.7351 0.9457 0.1523 0.051 Uiso 1 1 calc R . .
C89 C 0.7584(4) 1.0100(5) 0.1249(3) 0.0421(13) Uani 1 1 d . . .
H89 H 0.7899 1.0085 0.1333 0.051 Uiso 1 1 calc R . .
C90 C 0.7445(4) 1.0477(5) 0.1015(3) 0.0421(13) Uani 1 1 d . . .
H90 H 0.7666 1.0705 0.0921 0.051 Uiso 1 1 calc R . .
C91 C 0.6961(4) 1.0525(5) 0.0912(3) 0.0421(13) Uani 1 1 d . . .
H91 H 0.6856 1.0811 0.0761 0.051 Uiso 1 1 calc R . .
C92 C 0.6647(4) 1.0153(5) 0.1031(3) 0.0421(13) Uani 1 1 d . . .
H92 H 0.6328 1.0168 0.0955 0.051 Uiso 1 1 calc R . .
C93 C 0.5810(4) 0.9552(5) 0.1298(3) 0.0353(11) Uani 1 1 d . . .
C94 C 0.5641(4) 0.9368(5) 0.1005(2) 0.0353(11) Uani 1 1 d . . .
H94 H 0.5836 0.9141 0.0889 0.042 Uiso 1 1 calc R . .
C95 C 0.5199(4) 0.9503(4) 0.0877(3) 0.0353(11) Uani 1 1 d . . .
H95 H 0.5092 0.9373 0.0677 0.042 Uiso 1 1 calc R . .
C96 C 0.4908(4) 0.9836(5) 0.1047(2) 0.0353(11) Uani 1 1 d . . .
H96 H 0.4603 0.9933 0.0959 0.042 Uiso 1 1 calc R . .
C97 C 0.5058(4) 1.0026(4) 0.1341(2) 0.0353(11) Uani 1 1 d . . .
H97 H 0.4859 1.0247 0.1456 0.042 Uiso 1 1 calc R . .
C98 C 0.5516(4) 0.9882(4) 0.1467(3) 0.0353(11) Uani 1 1 d . . .
H98 H 0.5625 1.0011 0.1668 0.042 Uiso 1 1 calc R . .
C99 C 0.6609(4) 0.6609(5) 0.1376(3) 0.0410(12) Uani 1 1 d . . .
C100 C 0.6360(4) 0.6375(5) 0.1117(3) 0.0410(12) Uani 1 1 d . . .
H100 H 0.6052 0.6508 0.1060 0.049 Uiso 1 1 calc R . .
C101 C 0.6554(4) 0.5945(5) 0.0936(3) 0.0410(12) Uani 1 1 d . . .
H101 H 0.6376 0.5784 0.0761 0.049 Uiso 1 1 calc R . .
C102 C 0.7010(4) 0.5759(5) 0.1016(3) 0.0410(12) Uani 1 1 d . . .
H102 H 0.7144 0.5476 0.0892 0.049 Uiso 1 1 calc R . .
C103 C 0.7269(4) 0.5976(5) 0.1271(3) 0.0410(12) Uani 1 1 d . . .
H103 H 0.7576 0.5839 0.1326 0.049 Uiso 1 1 calc R . .
C104 C 0.7073(4) 0.6400(5) 0.1448(3) 0.0410(12) Uani 1 1 d . . .
H104 H 0.7255 0.6556 0.1623 0.049 Uiso 1 1 calc R . .
C105 C 0.6555(4) 0.6975(4) 0.1999(2) 0.028(3) Uani 1 1 d . . .
C106 C 0.6235(4) 0.6747(4) 0.2185(2) 0.030(3) Uani 1 1 d . . .
H106 H 0.5919 0.6697 0.2106 0.036 Uiso 1 1 calc R . .
C107 C 0.6386(4) 0.6593(4) 0.2485(3) 0.037(3) Uani 1 1 d . . .
H107 H 0.6169 0.6456 0.2617 0.045 Uiso 1 1 calc R . .
C108 C 0.6858(4) 0.6642(4) 0.2596(2) 0.033(3) Uani 1 1 d . . .
H108 H 0.6964 0.6515 0.2798 0.040 Uiso 1 1 calc R . .
C109 C 0.7170(4) 0.6878(4) 0.2409(3) 0.037(3) Uani 1 1 d . . .
H109 H 0.7489 0.6909 0.2482 0.044 Uiso 1 1 calc R . .
C110 C 0.7016(4) 0.7069(4) 0.2116(2) 0.030(3) Uani 1 1 d . . .
H110 H 0.7223 0.7262 0.1995 0.037 Uiso 1 1 calc R . .
C111 C 0.5880(4) 0.8278(5) 0.2121(2) 0.038(3) Uani 1 1 d . . .
H11A H 0.5850 0.7845 0.2147 0.046 Uiso 1 1 calc R . .
H11B H 0.5824 0.8470 0.2316 0.046 Uiso 1 1 calc R . .
C112 C 0.5522(4) 0.8482(4) 0.1875(2) 0.035(3) Uani 1 1 d . . .
H11C H 0.5507 0.8920 0.1878 0.042 Uiso 1 1 calc R . .
H11D H 0.5215 0.8329 0.1918 0.042 Uiso 1 1 calc R . .
C120 C 0.7648(2) 0.9176(3) 0.25426(14) 0.060(5) Uiso 0.75 1 d PG . .
C121 C 0.7674(2) 0.9755(3) 0.24403(16) 0.045(4) Uiso 0.75 1 d PG . .
H121 H 0.7529 1.0065 0.2541 0.054 Uiso 0.75 1 calc PR . .
C122 C 0.7911(2) 0.9882(3) 0.21905(16) 0.043(4) Uiso 0.75 1 d PG . .
H122 H 0.7929 1.0278 0.2120 0.051 Uiso 0.75 1 calc PR . .
C123 C 0.8122(2) 0.9429(3) 0.20430(15) 0.041(4) Uiso 0.75 1 d PG . .
H123 H 0.8285 0.9516 0.1872 0.049 Uiso 0.75 1 calc PR . .
C124 C 0.80962(18) 0.8850(2) 0.21453(14) 0.036(4) Uiso 0.75 1 d PG . .
H124 H 0.8241 0.8540 0.2044 0.043 Uiso 0.75 1 calc PR . .
C125 C 0.78590(19) 0.8723(2) 0.23951(13) 0.055(5) Uiso 0.75 1 d PG . .
H125 H 0.7841 0.8327 0.2465 0.066 Uiso 0.75 1 calc PR . .
C130 C 0.8761(2) 0.3204(2) 0.17596(15) 0.045(4) Uiso 0.75 1 d PG . .
C131 C 0.90849(19) 0.3664(2) 0.17772(15) 0.030(3) Uiso 0.75 1 d PG . .
H131 H 0.9202 0.3821 0.1971 0.037 Uiso 0.75 1 calc PR . .
C132 C 0.92358(18) 0.3895(2) 0.15103(16) 0.060(5) Uiso 0.75 1 d PG . .
H132 H 0.9456 0.4208 0.1522 0.071 Uiso 0.75 1 calc PR . .
C133 C 0.90630(19) 0.3665(2) 0.12257(15) 0.095(7) Uiso 0.75 1 d PG . .
H133 H 0.9166 0.3822 0.1044 0.114 Uiso 0.75 1 calc PR . .
C134 C 0.87393(19) 0.3205(2) 0.12080(15) 0.114(9) Uiso 0.75 1 d PG . .
H134 H 0.8622 0.3049 0.1015 0.137 Uiso 0.75 1 calc PR . .
C135 C 0.8588(2) 0.2974(2) 0.14749(15) 0.085(7) Uiso 0.75 1 d PG . .
H135 H 0.8368 0.2661 0.1463 0.103 Uiso 0.75 1 calc PR . .
C140 C 0.7329(2) 0.2353(3) 0.05262(17) 0.043(6) Uiso 0.50 1 d PGD . .
C141 C 0.7486(2) 0.2401(3) 0.08342(17) 0.049(7) Uiso 0.50 1 d PG . .
H141 H 0.7654 0.2085 0.0936 0.059 Uiso 0.50 1 calc PR . .
C142 C 0.7399(2) 0.2912(2) 0.09937(15) 0.027(5) Uiso 0.50 1 d PG . .
H142 H 0.7507 0.2945 0.1205 0.032 Uiso 0.50 1 calc PR . .
C143 C 0.7154(2) 0.3375(2) 0.08451(15) 0.034(5) Uiso 0.50 1 d PGD . .
C144 C 0.6996(2) 0.3327(3) 0.05370(16) 0.023(5) Uiso 0.50 1 d PG . .
H144 H 0.6828 0.3643 0.0435 0.028 Uiso 0.50 1 calc PR . .
C145 C 0.7083(2) 0.2816(3) 0.03776(17) 0.054(7) Uiso 0.50 1 d PG . .
H145 H 0.6975 0.2783 0.0167 0.065 Uiso 0.50 1 calc PR . .
C150 C 0.4999(3) 0.6462(3) 0.2501(2) 0.032(4) Uiso 1 2 d SG . .
C151 C 0.4766(2) 0.6840(3) 0.2279(2) 0.038(7) Uiso 0.50 1 d PG . .
C152 C 0.4806(2) 0.7452(3) 0.2316(2) 0.033(5) Uiso 0.50 1 d PG . .
C153 C 0.5074(3) 0.7686(3) 0.2570(2) 0.040(6) Uiso 0.50 1 d PG . .
C154 C 0.5301(3) 0.7308(3) 0.2787(2) 0.048(7) Uiso 0.50 1 d PG . .
C155 C 0.5262(3) 0.6696(3) 0.2751(2) 0.039(7) Uiso 0.50 1 d PG . .
Cl1 Cl 0.7430(2) 0.9036(3) 0.28914(16) 0.111(2) Uiso 0.75 1 d P . .
Cl2 Cl 0.85273(16) 0.2957(2) 0.20801(11) 0.0618(13) Uiso 0.75 1 d P . .
Cl4 Cl 0.5000 0.5706(2) 0.2500 0.0762(16) Uiso 1 2 d S . .
Cl3A Cl 0.7445(6) 0.1649(6) 0.0345(4) 0.086(5) Uiso 0.25 1 d PD . .
Cl3B Cl 0.7149(4) 0.3966(5) 0.1112(3) 0.048(3) Uiso 0.25 1 d PD . .
P7 P 0.34297(16) 0.4720(2) -0.00120(10) 0.0806(12) Uani 1 1 d . . .
F1 F 0.3061(4) 0.4323(6) -0.0210(3) 0.1331(17) Uani 1 1 d . . .
F2 F 0.3815(4) 0.5092(5) 0.0192(3) 0.1331(17) Uani 1 1 d . . .
F3 F 0.3321(4) 0.5236(6) -0.0241(3) 0.1331(17) Uani 1 1 d . . .
F4 F 0.3550(4) 0.4157(5) 0.0213(3) 0.1331(17) Uani 1 1 d . . .
F5 F 0.3039(4) 0.4937(5) 0.0174(3) 0.1331(17) Uani 1 1 d . . .
F6 F 0.3830(4) 0.4506(5) -0.0208(3) 0.1331(17) Uani 1 1 d . . .
P8 P 0.86499(19) 0.0967(2) 0.16334(14) 0.0993(17) Uani 1 1 d . . .
F7 F 0.8614(4) 0.1176(5) 0.1299(3) 0.1246(16) Uani 1 1 d . . .
F8 F 0.8765(4) 0.0760(5) 0.1982(3) 0.1246(16) Uani 1 1 d . . .
F9 F 0.8137(4) 0.1029(5) 0.1686(3) 0.1246(16) Uani 1 1 d . . .
F10 F 0.9189(4) 0.0902(5) 0.1646(3) 0.1246(16) Uani 1 1 d . . .
F11 F 0.8635(3) 0.0341(5) 0.1513(3) 0.1246(16) Uani 1 1 d . . .
F12 F 0.8730(4) 0.1632(5) 0.1730(3) 0.1246(16) Uani 1 1 d . . .
P9 P 0.35873(10) 0.20166(13) 0.22371(7) 0.0335(7) Uani 1 1 d . . .
F13 F 0.3331(2) 0.1395(3) 0.22160(15) 0.0553(8) Uani 1 1 d . . .
F14 F 0.3836(2) 0.2658(3) 0.22628(16) 0.0553(8) Uani 1 1 d . . .
F15 F 0.3462(2) 0.2089(3) 0.25815(16) 0.0553(8) Uani 1 1 d . . .
F16 F 0.3714(2) 0.1950(3) 0.18880(16) 0.0553(8) Uani 1 1 d . . .
F17 F 0.3115(2) 0.2330(3) 0.21082(16) 0.0553(8) Uani 1 1 d . . .
F18 F 0.4071(2) 0.1716(3) 0.23598(16) 0.0553(8) Uani 1 1 d . . .
P10 P 0.5000 0.9670(3) 0.2500 0.0806(12) Uani 1 2 d S . .
F19 F 0.4609(4) 0.9163(4) 0.2439(2) 0.108(2) Uani 1 1 d . . .
F20 F 0.5100(4) 0.9676(4) 0.2150(2) 0.108(2) Uani 1 1 d . . .
F21 F 0.4607(4) 1.0162(4) 0.2428(2) 0.108(2) Uani 1 1 d . . .
P11 P 0.5000 1.0000 0.0000 0.0471(13) Uani 1 2 d S . .
F22 F 0.4855(2) 0.9322(3) 0.00727(15) 0.0539(19) Uani 1 1 d . . .
F23 F 0.4790(2) 1.0206(3) 0.03056(15) 0.0497(18) Uani 1 1 d . . .
F24 F 0.5498(2) 0.9904(3) 0.01893(15) 0.0513(19) Uani 1 1 d . . .

loop_
_atom_site_aniso_label
_atom_site_aniso_U_11
_atom_site_aniso_U_22
_atom_site_aniso_U_33
_atom_site_aniso_U_23
_atom_site_aniso_U_13
_atom_site_aniso_U_12
F5 0.091(3) 0.186(5) 0.120(4) 0.036(3) 0.003(3) -0.045(3)
Re1 0.0235(2) 0.0178(2) 0.0171(2) 0.00215(18) -0.00134(17) -0.00196(18)
Re2 0.0342(3) 0.0184(2) 0.0191(2) -0.00008(18) -0.00141(19) 0.0009(2)
S1 0.0266(16) 0.0301(15) 0.0229(15) 0.0057(12) 0.0015(12) -0.0017(12)
S2 0.0237(15) 0.0241(14) 0.0210(14) 0.0014(11) -0.0039(11) -0.0015(11)
S3 0.0293(16) 0.0184(12) 0.0189(14) 0.0022(10) 0.0002(12) -0.0017(11)
S4 0.0348(17) 0.0257(15) 0.0308(16) 0.0015(12) -0.0022(13) -0.0036(12)
S5 0.055(2) 0.0241(14) 0.0170(14) -0.0018(11) -0.0013(13) 0.0058(13)
S6 0.0356(16) 0.0209(13) 0.0298(15) 0.0000(12) 0.0023(13) 0.0029(12)
P1 0.0251(15) 0.0193(13) 0.0192(14) 0.0007(12) -0.0057(11) -0.0014(12)
P2 0.0263(16) 0.0222(14) 0.0205(15) 0.0034(11) -0.0024(12) -0.0021(12)
P3 0.0282(16) 0.0189(13) 0.0218(15) 0.0021(11) -0.0001(12) -0.0014(12)
P4 0.0372(18) 0.0205(14) 0.0206(15) 0.0017(12) 0.0022(13) 0.0022(12)
P5 0.0413(19) 0.0176(14) 0.0237(16) -0.0012(12) -0.0064(14) 0.0029(12)
P6 0.0327(17) 0.0186(13) 0.0216(15) 0.0008(11) 0.0005(13) 0.0022(12)
C1 0.042(3) 0.020(2) 0.022(2) 0.0001(18) 0.001(2) 0.000(2)
C2 0.042(3) 0.020(2) 0.022(2) 0.0001(18) 0.001(2) 0.000(2)
C3 0.042(3) 0.020(2) 0.022(2) 0.0001(18) 0.001(2) 0.000(2)
C4 0.042(3) 0.020(2) 0.022(2) 0.0001(18) 0.001(2) 0.000(2)
C5 0.042(3) 0.020(2) 0.022(2) 0.0001(18) 0.001(2) 0.000(2)
C6 0.042(3) 0.020(2) 0.022(2) 0.0001(18) 0.001(2) 0.000(2)
C7 0.032(3) 0.029(2) 0.026(3) 0.0028(19) -0.007(2) 0.005(2)
C8 0.032(3) 0.029(2) 0.026(3) 0.0028(19) -0.007(2) 0.005(2)
C9 0.032(3) 0.029(2) 0.026(3) 0.0028(19) -0.007(2) 0.005(2)
C10 0.032(3) 0.029(2) 0.026(3) 0.0028(19) -0.007(2) 0.005(2)
C11 0.032(3) 0.029(2) 0.026(3) 0.0028(19) -0.007(2) 0.005(2)
C12 0.032(3) 0.029(2) 0.026(3) 0.0028(19) -0.007(2) 0.005(2)
C13 0.040(3) 0.028(2) 0.023(3) -0.0013(19) 0.002(2) 0.001(2)
C14 0.040(3) 0.028(2) 0.023(3) -0.0013(19) 0.002(2) 0.001(2)
C15 0.040(3) 0.028(2) 0.023(3) -0.0013(19) 0.002(2) 0.001(2)
C16 0.040(3) 0.028(2) 0.023(3) -0.0013(19) 0.002(2) 0.001(2)
C17 0.040(3) 0.028(2) 0.023(3) -0.0013(19) 0.002(2) 0.001(2)
C18 0.040(3) 0.028(2) 0.023(3) -0.0013(19) 0.002(2) 0.001(2)
C19 0.031(3) 0.032(3) 0.039(3) -0.005(2) -0.004(2) 0.001(2)
C20 0.031(3) 0.032(3) 0.039(3) -0.005(2) -0.004(2) 0.001(2)
C21 0.031(3) 0.032(3) 0.039(3) -0.005(2) -0.004(2) 0.001(2)
C22 0.031(3) 0.032(3) 0.039(3) -0.005(2) -0.004(2) 0.001(2)
C23 0.031(3) 0.032(3) 0.039(3) -0.005(2) -0.004(2) 0.001(2)
C24 0.031(3) 0.032(3) 0.039(3) -0.005(2) -0.004(2) 0.001(2)
C25 0.045(3) 0.029(3) 0.038(3) -0.005(2) -0.006(2) -0.006(2)
C26 0.045(3) 0.029(3) 0.038(3) -0.005(2) -0.006(2) -0.006(2)
C27 0.045(3) 0.029(3) 0.038(3) -0.005(2) -0.006(2) -0.006(2)
C28 0.045(3) 0.029(3) 0.038(3) -0.005(2) -0.006(2) -0.006(2)
C29 0.045(3) 0.029(3) 0.038(3) -0.005(2) -0.006(2) -0.006(2)
C30 0.045(3) 0.029(3) 0.038(3) -0.005(2) -0.006(2) -0.006(2)
C31 0.034(3) 0.030(2) 0.029(3) -0.004(2) -0.003(2) 0.001(2)
C32 0.034(3) 0.030(2) 0.029(3) -0.004(2) -0.003(2) 0.001(2)
C33 0.034(3) 0.030(2) 0.029(3) -0.004(2) -0.003(2) 0.001(2)
C34 0.034(3) 0.030(2) 0.029(3) -0.004(2) -0.003(2) 0.001(2)
C35 0.034(3) 0.030(2) 0.029(3) -0.004(2) -0.003(2) 0.001(2)
C36 0.034(3) 0.030(2) 0.029(3) -0.004(2) -0.003(2) 0.001(2)
C37 0.046(3) 0.022(2) 0.036(3) 0.001(2) 0.009(2) -0.001(2)
C38 0.046(3) 0.022(2) 0.036(3) 0.001(2) 0.009(2) -0.001(2)
C39 0.046(3) 0.022(2) 0.036(3) 0.001(2) 0.009(2) -0.001(2)
C40 0.046(3) 0.022(2) 0.036(3) 0.001(2) 0.009(2) -0.001(2)
C41 0.046(3) 0.022(2) 0.036(3) 0.001(2) 0.009(2) -0.001(2)
C42 0.046(3) 0.022(2) 0.036(3) 0.001(2) 0.009(2) -0.001(2)
C43 0.039(3) 0.019(2) 0.029(3) -0.0015(18) -0.001(2) 0.003(2)
C44 0.039(3) 0.019(2) 0.029(3) -0.0015(18) -0.001(2) 0.003(2)
C45 0.039(3) 0.019(2) 0.029(3) -0.0015(18) -0.001(2) 0.003(2)
C46 0.039(3) 0.019(2) 0.029(3) -0.0015(18) -0.001(2) 0.003(2)
C47 0.039(3) 0.019(2) 0.029(3) -0.0015(18) -0.001(2) 0.003(2)
C48 0.039(3) 0.019(2) 0.029(3) -0.0015(18) -0.001(2) 0.003(2)
C49 0.047(3) 0.021(2) 0.037(3) 0.006(2) -0.013(2) -0.007(2)
C50 0.047(3) 0.021(2) 0.037(3) 0.006(2) -0.013(2) -0.007(2)
C51 0.047(3) 0.021(2) 0.037(3) 0.006(2) -0.013(2) -0.007(2)
C52 0.047(3) 0.021(2) 0.037(3) 0.006(2) -0.013(2) -0.007(2)
C53 0.047(3) 0.021(2) 0.037(3) 0.006(2) -0.013(2) -0.007(2)
C54 0.047(3) 0.021(2) 0.037(3) 0.006(2) -0.013(2) -0.007(2)
C55 0.033(7) 0.034(6) 0.025(6) 0.003(5) -0.001(5) 0.001(5)
C56 0.048(8) 0.030(6) 0.011(6) 0.006(5) -0.005(5) 0.001(5)
C57 0.047(3) 0.048(3) 0.036(3) 0.007(2) 0.006(2) 0.015(2)
C58 0.047(3) 0.048(3) 0.036(3) 0.007(2) 0.006(2) 0.015(2)
C59 0.047(3) 0.048(3) 0.036(3) 0.007(2) 0.006(2) 0.015(2)
C60 0.047(3) 0.048(3) 0.036(3) 0.007(2) 0.006(2) 0.015(2)
C61 0.047(3) 0.048(3) 0.036(3) 0.007(2) 0.006(2) 0.015(2)
C62 0.047(3) 0.048(3) 0.036(3) 0.007(2) 0.006(2) 0.015(2)
C63 0.069(4) 0.029(3) 0.027(3) -0.009(2) -0.013(3) 0.007(3)
C64 0.069(4) 0.029(3) 0.027(3) -0.009(2) -0.013(3) 0.007(3)
C65 0.069(4) 0.029(3) 0.027(3) -0.009(2) -0.013(3) 0.007(3)
C66 0.069(4) 0.029(3) 0.027(3) -0.009(2) -0.013(3) 0.007(3)
C67 0.069(4) 0.029(3) 0.027(3) -0.009(2) -0.013(3) 0.007(3)
C68 0.069(4) 0.029(3) 0.027(3) -0.009(2) -0.013(3) 0.007(3)
C69 0.038(3) 0.028(2) 0.037(3) 0.001(2) 0.000(2) 0.002(2)
C70 0.038(3) 0.028(2) 0.037(3) 0.001(2) 0.000(2) 0.002(2)
C71 0.038(3) 0.028(2) 0.037(3) 0.001(2) 0.000(2) 0.002(2)
C72 0.038(3) 0.028(2) 0.037(3) 0.001(2) 0.000(2) 0.002(2)
C73 0.038(3) 0.028(2) 0.037(3) 0.001(2) 0.000(2) 0.002(2)
C74 0.038(3) 0.028(2) 0.037(3) 0.001(2) 0.000(2) 0.002(2)
C75 0.056(4) 0.078(4) 0.050(4) -0.028(3) -0.002(3) 0.000(3)
C76 0.056(4) 0.078(4) 0.050(4) -0.028(3) -0.002(3) 0.000(3)
C77 0.056(4) 0.078(4) 0.050(4) -0.028(3) -0.002(3) 0.000(3)
C78 0.056(4) 0.078(4) 0.050(4) -0.028(3) -0.002(3) 0.000(3)
C79 0.056(4) 0.078(4) 0.050(4) -0.028(3) -0.002(3) 0.000(3)
C80 0.056(4) 0.078(4) 0.050(4) -0.028(3) -0.002(3) 0.000(3)
C81 0.040(3) 0.035(3) 0.029(3) 0.003(2) 0.006(2) -0.004(2)
C82 0.040(3) 0.035(3) 0.029(3) 0.003(2) 0.006(2) -0.004(2)
C83 0.040(3) 0.035(3) 0.029(3) 0.003(2) 0.006(2) -0.004(2)
C84 0.040(3) 0.035(3) 0.029(3) 0.003(2) 0.006(2) -0.004(2)
C85 0.040(3) 0.035(3) 0.029(3) 0.003(2) 0.006(2) -0.004(2)
C86 0.040(3) 0.035(3) 0.029(3) 0.003(2) 0.006(2) -0.004(2)
C87 0.043(3) 0.025(3) 0.057(4) 0.000(2) 0.000(3) -0.006(2)
C88 0.043(3) 0.025(3) 0.057(4) 0.000(2) 0.000(3) -0.006(2)
C89 0.043(3) 0.025(3) 0.057(4) 0.000(2) 0.000(3) -0.006(2)
C90 0.043(3) 0.025(3) 0.057(4) 0.000(2) 0.000(3) -0.006(2)
C91 0.043(3) 0.025(3) 0.057(4) 0.000(2) 0.000(3) -0.006(2)
C92 0.043(3) 0.025(3) 0.057(4) 0.000(2) 0.000(3) -0.006(2)
C93 0.042(3) 0.032(3) 0.031(3) -0.001(2) -0.001(2) -0.002(2)
C94 0.042(3) 0.032(3) 0.031(3) -0.001(2) -0.001(2) -0.002(2)
C95 0.042(3) 0.032(3) 0.031(3) -0.001(2) -0.001(2) -0.002(2)
C96 0.042(3) 0.032(3) 0.031(3) -0.001(2) -0.001(2) -0.002(2)
C97 0.042(3) 0.032(3) 0.031(3) -0.001(2) -0.001(2) -0.002(2)
C98 0.042(3) 0.032(3) 0.031(3) -0.001(2) -0.001(2) -0.002(2)
C99 0.056(4) 0.027(3) 0.042(3) 0.003(2) 0.016(3) 0.004(2)
C100 0.056(4) 0.027(3) 0.042(3) 0.003(2) 0.016(3) 0.004(2)
C101 0.056(4) 0.027(3) 0.042(3) 0.003(2) 0.016(3) 0.004(2)
C102 0.056(4) 0.027(3) 0.042(3) 0.003(2) 0.016(3) 0.004(2)
C103 0.056(4) 0.027(3) 0.042(3) 0.003(2) 0.016(3) 0.004(2)
C104 0.056(4) 0.027(3) 0.042(3) 0.003(2) 0.016(3) 0.004(2)
C105 0.032(7) 0.026(6) 0.024(6) 0.005(5) -0.003(5) 0.009(5)
C106 0.040(7) 0.022(5) 0.029(6) 0.006(5) 0.005(5) 0.000(5)
C107 0.043(8) 0.027(6) 0.042(8) 0.006(5) 0.006(6) -0.003(5)
C108 0.055(8) 0.023(6) 0.020(6) 0.001(5) 0.002(6) 0.001(5)
C109 0.045(8) 0.021(6) 0.042(8) 0.009(5) -0.006(6) -0.001(5)
C110 0.031(7) 0.029(6) 0.031(7) 0.004(5) 0.000(5) -0.007(5)
C111 0.072(9) 0.026(6) 0.019(6) 0.000(5) 0.011(6) 0.010(6)
C112 0.049(8) 0.017(5) 0.039(7) -0.004(5) 0.009(6) 0.004(5)
P7 0.029(2) 0.028(1) 0.026(2) 0.004(1) -0.004(1) -0.003(1)
F1 0.091(3) 0.186(5) 0.120(4) 0.036(3) 0.003(3) -0.045(3)
F2 0.091(3) 0.186(5) 0.120(4) 0.036(3) 0.003(3) -0.045(3)
F3 0.091(3) 0.186(5) 0.120(4) 0.036(3) 0.003(3) -0.045(3)
F4 0.091(3) 0.186(5) 0.120(4) 0.036(3) 0.003(3) -0.045(3)
F6 0.091(3) 0.186(5) 0.120(4) 0.036(3) 0.003(3) -0.045(3)
P8 0.088(4) 0.101(4) 0.105(5) -0.040(3) -0.006(3) 0.014(3)
F7 0.101(4) 0.131(4) 0.138(4) -0.041(3) -0.007(3) 0.036(3)
F8 0.101(4) 0.131(4) 0.138(4) -0.041(3) -0.007(3) 0.036(3)
F9 0.101(4) 0.131(4) 0.138(4) -0.041(3) -0.007(3) 0.036(3)
F10 0.101(4) 0.131(4) 0.138(4) -0.041(3) -0.007(3) 0.036(3)
F11 0.101(4) 0.131(4) 0.138(4) -0.041(3) -0.007(3) 0.036(3)
F12 0.101(4) 0.131(4) 0.138(4) -0.041(3) -0.007(3) 0.036(3)
P9 0.0345(19) 0.0342(17) 0.0311(18) 0.0099(14) 0.0010(14) -0.0014(14)
F13 0.057(2) 0.0565(18) 0.0509(19) 0.0064(15) -0.0001(15) -0.0021(15)
F14 0.057(2) 0.0565(18) 0.0509(19) 0.0064(15) -0.0001(15) -0.0021(15)
F15 0.057(2) 0.0565(18) 0.0509(19) 0.0064(15) -0.0001(15) -0.0021(15)
F16 0.057(2) 0.0565(18) 0.0509(19) 0.0064(15) -0.0001(15) -0.0021(15)
F17 0.057(2) 0.0565(18) 0.0509(19) 0.0064(15) -0.0001(15) -0.0021(15)
F18 0.057(2) 0.0565(18) 0.0509(19) 0.0064(15) -0.0001(15) -0.0021(15)
P10 0.121(6) 0.041(3) 0.061(4) 0.008(2) 0.025(3) 0.003(3)
F19 0.184(6) 0.060(3) 0.092(4) 0.012(3) 0.076(4) 0.004(3)
F20 0.184(6) 0.060(3) 0.092(4) 0.012(3) 0.076(4) 0.004(3)
F21 0.184(6) 0.060(3) 0.092(4) 0.012(3) 0.076(4) 0.004(3)
P11 0.037(2) 0.020(1) 0.021(2) 0.002(1) 0.002(1) 0.004(1)
F22 0.070(5) 0.042(4) 0.047(5) -0.012(3) -0.004(4) 0.003(4)
F23 0.051(4) 0.052(4) 0.044(4) -0.025(3) -0.004(3) 0.012(3)
F24 0.038(4) 0.067(5) 0.046(4) -0.017(4) -0.010(3) 0.008(3)

loop_
_atom_type_symbol
_atom_type_description
_atom_type_scat_dispersion_real
_atom_type_scat_dispersion_imag
_atom_type_scat_source
C C 0.0033 0.0016 'International Tables Vol C Tables 4.2.6.8 and 6.1.1.4'
H H 0.0000 0.0000 'International Tables Vol C Tables 4.2.6.8 and 6.1.1.4'
F F 0.0171 0.0103 'International Tables Vol C Tables 4.2.6.8 and 6.1.1.4'
P P 0.1023 0.0942 'International Tables Vol C Tables 4.2.6.8 and 6.1.1.4'
S S 0.1246 0.1234 'International Tables Vol C Tables 4.2.6.8 and 6.1.1.4'
Re Re -1.0185 7.2310 'International Tables Vol C Tables 4.2.6.8 and 6.1.1.4'
Cl Cl 0.1484 0.1585 'International Tables Vol C Tables 4.2.6.8 and 6.1.1.4'

loop_
_geom_angle_atom_site_label_1
_geom_angle_atom_site_label_2
_geom_angle_atom_site_label_3
_geom_angle
_geom_angle_site_symmetry_1
_geom_angle_site_symmetry_3
_geom_angle_publ_flag
S1 Re1 P1 84.88(10) . . no
S1 Re1 S3 170.00(9) . . no
P1 Re1 S3 101.50(10) . . no
S1 Re1 S2 89.14(10) . . no
P1 Re1 S2 174.01(9) . . no
S3 Re1 S2 84.37(10) . . no
S1 Re1 P2 102.70(10) . . no
P1 Re1 P2 99.64(9) . . no
S3 Re1 P2 83.96(9) . . no
S2 Re1 P2 82.05(9) . . no
S1 Re1 P3 92.61(10) . . no
P1 Re1 P3 89.60(9) . . no
S3 Re1 P3 79.85(9) . . no
S2 Re1 P3 90.27(9) . . no
P2 Re1 P3 162.70(9) . . no
S4 Re2 P4 83.21(10) . . no
S4 Re2 S5 89.40(10) . . no
P4 Re2 S5 172.60(10) . . no
S4 Re2 P5 102.50(10) . . no
P4 Re2 P5 99.24(9) . . no
S5 Re2 P5 82.62(9) . . no
S4 Re2 S6 168.98(10) . . no
P4 Re2 S6 104.37(10) . . no
S5 Re2 S6 82.90(10) . . no
P5 Re2 S6 84.39(9) . . no
S4 Re2 P6 91.17(9) . . no
P4 Re2 P6 90.31(9) . . no
S5 Re2 P6 89.53(9) . . no
P5 Re2 P6 164.11(10) . . no
S6 Re2 P6 80.93(9) . . no
C1 S1 Re1 110.2(4) . . no
C7 S2 C55 102.0(5) . . no
C7 S2 Re1 108.8(4) . . no
C55 S2 Re1 104.8(3) . . no
C13 S3 C56 103.4(5) . . no
C13 S3 Re1 110.3(4) . . no
C56 S3 Re1 106.1(4) . . no
C57 S4 Re2 110.2(4) . . no
C63 S5 C111 99.5(5) . . no
C63 S5 Re2 108.2(4) . . no
C111 S5 Re2 105.6(4) . . no
C74 S6 C112 100.0(5) . . no
C74 S6 Re2 109.4(4) . . no
C112 S6 Re2 106.9(4) . . no
C6 P1 C19 110.0(5) . . no
C6 P1 C25 98.4(5) . . no
C19 P1 C25 101.3(5) . . no
C6 P1 Re1 104.8(4) . . no
C19 P1 Re1 118.6(4) . . no
C25 P1 Re1 121.7(4) . . no
C37 P2 C31 106.1(5) . . no
C37 P2 C12 105.1(5) . . no
C31 P2 C12 101.2(5) . . no
C37 P2 Re1 114.6(4) . . no
C31 P2 Re1 121.1(3) . . no
C12 P2 Re1 106.8(3) . . no
C18 P3 C43 107.9(5) . . no
C18 P3 C49 102.4(5) . . no
C43 P3 C49 103.2(5) . . no
C18 P3 Re1 109.0(3) . . no
C43 P3 Re1 119.6(3) . . no
C49 P3 Re1 113.2(4) . . no
C81 P4 C62 99.3(5) . . no
C81 P4 C75 101.5(6) . . no
C62 P4 C75 111.4(6) . . no
C81 P4 Re2 120.1(4) . . no
C62 P4 Re2 103.8(4) . . no
C75 P4 Re2 119.1(5) . . no
C93 P5 C87 106.2(5) . . no
C93 P5 C68 104.3(5) . . no
C87 P5 C68 102.0(6) . . no
C93 P5 Re2 114.2(4) . . no
C87 P5 Re2 121.3(4) . . no
C68 P5 Re2 106.8(4) . . no
C69 P6 C99 103.2(5) . . no
C69 P6 C105 104.6(5) . . no
C99 P6 C105 103.9(5) . . no
C69 P6 Re2 108.7(3) . . no
C99 P6 Re2 121.6(4) . . no
C105 P6 Re2 113.1(3) . . no
C2 C1 C6 122.1(10) . . no
C2 C1 S1 117.1(8) . . no
C6 C1 S1 120.6(8) . . no
C1 C2 C3 118.6(10) . . no
C1 C2 H2 120.7 . . no
C3 C2 H2 120.7 . . no
C4 C3 C2 120.6(10) . . no
C4 C3 H3 119.7 . . no
C2 C3 H3 119.7 . . no
C3 C4 C5 121.2(10) . . no
C3 C4 H4 119.4 . . no
C5 C4 H4 119.4 . . no
C4 C5 C6 119.3(10) . . no
C4 C5 H5 120.4 . . no
C6 C5 H5 120.4 . . no
C5 C6 C1 117.9(9) . . no
C5 C6 P1 125.3(8) . . no
C1 C6 P1 116.4(8) . . no
C8 C7 C12 119.8(9) . . no
C8 C7 S2 119.4(8) . . no
C12 C7 S2 120.7(8) . . no
C7 C8 C9 121.2(10) . . no
C7 C8 H8 119.4 . . no
C9 C8 H8 119.4 . . no
C10 C9 C8 119.9(10) . . no
C10 C9 H9 120.0 . . no
C8 C9 H9 120.0 . . no
C9 C10 C11 118.8(9) . . no
C9 C10 H10 120.6 . . no
C11 C10 H10 120.6 . . no
C10 C11 C12 121.5(10) . . no
C10 C11 H11 119.3 . . no
C12 C11 H11 119.3 . . no
C7 C12 C11 118.8(10) . . no
C7 C12 P2 120.0(8) . . no
C11 C12 P2 121.1(8) . . no
C14 C13 C18 123.3(10) . . no
C14 C13 S3 117.7(8) . . no
C18 C13 S3 118.8(8) . . no
C13 C14 C15 118.1(10) . . no
C13 C14 H14 120.9 . . no
C15 C14 H14 120.9 . . no
C16 C15 C14 120.5(10) . . no
C16 C15 H15 119.8 . . no
C14 C15 H15 119.8 . . no
C15 C16 C17 120.7(10) . . no
C15 C16 H16 119.6 . . no
C17 C16 H16 119.6 . . no
C16 C17 C18 122.0(10) . . no
C16 C17 H17 119.0 . . no
C18 C17 H17 119.0 . . no
C17 C18 C13 115.3(10) . . no
C17 C18 P3 126.3(8) . . no
C13 C18 P3 118.3(8) . . no
C20 C19 C24 117.8(10) . . no
C20 C19 P1 116.0(8) . . no
C24 C19 P1 126.1(9) . . no
C19 C20 C21 121.2(10) . . no
C19 C20 H20 119.4 . . no
C21 C20 H20 119.4 . . no
C22 C21 C20 119.0(11) . . no
C22 C21 H21 120.5 . . no
C20 C21 H21 120.5 . . no
C21 C22 C23 120.4(11) . . no
C21 C22 H22 119.8 . . no
C23 C22 H22 119.8 . . no
C24 C23 C22 121.2(11) . . no
C24 C23 H23 119.4 . . no
C22 C23 H23 119.4 . . no
C23 C24 C19 120.4(11) . . no
C23 C24 H24 119.8 . . no
C19 C24 H24 119.8 . . no
C30 C25 C26 118.7(10) . . no
C30 C25 P1 122.1(9) . . no
C26 C25 P1 119.2(9) . . no
C25 C26 C27 120.6(11) . . no
C25 C26 H26 119.7 . . no
C27 C26 H26 119.7 . . no
C28 C27 C26 118.4(11) . . no
C28 C27 H27 120.8 . . no
C26 C27 H27 120.8 . . no
C27 C28 C29 122.0(11) . . no
C27 C28 H28 119.0 . . no
C29 C28 H28 119.0 . . no
C28 C29 C30 119.0(11) . . no
C28 C29 H29 120.5 . . no
C30 C29 H29 120.5 . . no
C25 C30 C29 121.2(11) . . no
C25 C30 H30 119.4 . . no
C29 C30 H30 119.4 . . no
C36 C31 C32 116.8(10) . . no
C36 C31 P2 122.5(8) . . no
C32 C31 P2 120.4(8) . . no
C33 C32 C31 120.7(10) . . no
C33 C32 H32 119.6 . . no
C31 C32 H32 119.6 . . no
C32 C33 C34 119.9(11) . . no
C32 C33 H33 120.1 . . no
C34 C33 H33 120.1 . . no
C35 C34 C33 120.6(10) . . no
C35 C34 H34 119.7 . . no
C33 C34 H34 119.7 . . no
C36 C35 C34 120.1(10) . . no
C36 C35 H35 119.9 . . no
C34 C35 H35 119.9 . . no
C35 C36 C31 121.7(11) . . no
C35 C36 H36 119.1 . . no
C31 C36 H36 119.1 . . no
C38 C37 C42 118.3(10) . . no
C38 C37 P2 122.8(9) . . no
C42 C37 P2 118.5(8) . . no
C39 C38 C37 119.1(11) . . no
C39 C38 H38 120.5 . . no
C37 C38 H38 120.5 . . no
C40 C39 C38 123.3(11) . . no
C40 C39 H39 118.4 . . no
C38 C39 H39 118.4 . . no
C39 C40 C41 118.5(10) . . no
C39 C40 H40 120.7 . . no
C41 C40 H40 120.7 . . no
C42 C41 C40 119.5(11) . . no
C42 C41 H41 120.3 . . no
C40 C41 H41 120.3 . . no
C41 C42 C37 121.3(11) . . no
C41 C42 H42 119.4 . . no
C37 C42 H42 119.4 . . no
C44 C43 C48 119.1(10) . . no
C44 C43 P3 122.1(8) . . no
C48 C43 P3 118.7(8) . . no
C43 C44 C45 121.6(10) . . no
C43 C44 H44 119.2 . . no
C45 C44 H44 119.2 . . no
C46 C45 C44 118.9(10) . . no
C46 C45 H45 120.6 . . no
C44 C45 H45 120.6 . . no
C45 C46 C47 120.6(10) . . no
C45 C46 H46 119.7 . . no
C47 C46 H46 119.7 . . no
C46 C47 C48 119.7(10) . . no
C46 C47 H47 120.2 . . no
C48 C47 H47 120.2 . . no
C43 C48 C47 120.1(10) . . no
C43 C48 H48 119.9 . . no
C47 C48 H48 119.9 . . no
C50 C49 C54 119.2(10) . . no
C50 C49 P3 121.3(9) . . no
C54 C49 P3 119.5(8) . . no
C51 C50 C49 120.5(12) . . no
C51 C50 H50 119.8 . . no
C49 C50 H50 119.8 . . no
C50 C51 C52 120.2(11) . . no
C50 C51 H51 119.9 . . no
C52 C51 H51 119.9 . . no
C53 C52 C51 120.2(10) . . no
C53 C52 H52 119.9 . . no
C51 C52 H52 119.9 . . no
C52 C53 C54 120.4(12) . . no
C52 C53 H53 119.8 . . no
C54 C53 H53 119.8 . . no
C53 C54 C49 119.6(11) . . no
C53 C54 H54 120.2 . . no
C49 C54 H54 120.2 . . no
C56 C55 S2 112.3(7) . . no
C56 C55 H55A 109.1 . . no
S2 C55 H55A 109.1 . . no
C56 C55 H55B 109.1 . . no
S2 C55 H55B 109.1 . . no
H55A C55 H55B 107.9 . . no
C55 C56 S3 113.6(7) . . no
C55 C56 H56A 108.8 . . no
S3 C56 H56A 108.9 . . no
C55 C56 H56B 108.9 . . no
S3 C56 H56B 108.8 . . no
H56A C56 H56B 107.7 . . no
C58 C57 C62 122.6(11) . . no
C58 C57 S4 118.8(9) . . no
C62 C57 S4 118.6(9) . . no
C57 C58 C59 120.4(12) . . no
C57 C58 H58 119.8 . . no
C59 C58 H58 119.8 . . no
C60 C59 C58 118.2(11) . . no
C60 C59 H59 120.9 . . no
C58 C59 H59 120.9 . . no
C59 C60 C61 122.5(11) . . no
C59 C60 H60 118.7 . . no
C61 C60 H60 118.7 . . no
C60 C61 C62 119.4(11) . . no
C60 C61 H61 120.3 . . no
C62 C61 H61 120.3 . . no
C57 C62 C61 116.8(11) . . no
C57 C62 P4 116.6(9) . . no
C61 C62 P4 126.5(9) . . no
C68 C63 C64 121.3(10) . . no
C68 C63 S5 120.6(8) . . no
C64 C63 S5 118.1(9) . . no
C65 C64 C63 119.1(11) . . no
C65 C64 H64 120.4 . . no
C63 C64 H64 120.4 . . no
C64 C65 C66 120.7(11) . . no
C64 C65 H65 119.6 . . no
C66 C65 H65 119.6 . . no
C65 C66 C67 120.0(10) . . no
C65 C66 H66 120.0 . . no
C67 C66 H66 120.0 . . no
C66 C67 C68 118.3(11) . . no
C66 C67 H67 120.8 . . no
C68 C67 H67 120.8 . . no
C63 C68 C67 120.2(10) . . no
C63 C68 P5 120.5(8) . . no
C67 C68 P5 119.3(9) . . no
C74 C69 C70 117.6(10) . . no
C74 C69 P6 119.4(8) . . no
C70 C69 P6 122.9(8) . . no
C71 C70 C69 120.0(10) . . no
C71 C70 H70 120.0 . . no
C69 C70 H70 120.0 . . no
C70 C71 C72 121.0(10) . . no
C70 C71 H71 119.5 . . no
C72 C71 H71 119.5 . . no
C73 C72 C71 120.3(11) . . no
C73 C72 H72 119.9 . . no
C71 C72 H72 119.9 . . no
C72 C73 C74 118.3(10) . . no
C72 C73 H73 120.9 . . no
C74 C73 H73 120.9 . . no
C69 C74 C73 122.8(10) . . no
C69 C74 S6 120.1(9) . . no
C73 C74 S6 117.0(8) . . no
C80 C75 C76 114.6(13) . . no
C80 C75 P4 119.9(10) . . no
C76 C75 P4 125.5(12) . . no
C75 C76 C77 122.2(14) . . no
C75 C76 H76 118.9 . . no
C77 C76 H76 118.9 . . no
C78 C77 C76 121.5(13) . . no
C78 C77 H77 119.2 . . no
C76 C77 H77 119.2 . . no
C77 C78 C79 118.6(14) . . no
C77 C78 H78 120.7 . . no
C79 C78 H78 120.7 . . no
C78 C79 C80 119.2(14) . . no
C78 C79 H79 120.4 . . no
C80 C79 H79 120.4 . . no
C75 C80 C79 123.5(13) . . no
C75 C80 H80 118.3 . . no
C79 C80 H80 118.3 . . no
C82 C81 C86 118.3(10) . . no
C82 C81 P4 119.9(8) . . no
C86 C81 P4 121.8(8) . . no
C83 C82 C81 121.0(11) . . no
C83 C82 H82 119.5 . . no
C81 C82 H82 119.5 . . no
C84 C83 C82 121.1(11) . . no
C84 C83 H83 119.5 . . no
C82 C83 H83 119.5 . . no
C83 C84 C85 118.7(10) . . no
C83 C84 H84 120.7 . . no
C85 C84 H84 120.7 . . no
C86 C85 C84 121.0(11) . . no
C86 C85 H85 119.5 . . no
C84 C85 H85 119.5 . . no
C85 C86 C81 119.9(11) . . no
C85 C86 H86 120.1 . . no
C81 C86 H86 120.1 . . no
C88 C87 C92 120.4(11) . . no
C88 C87 P5 117.7(9) . . no
C92 C87 P5 121.7(9) . . no
C87 C88 C89 121.4(11) . . no
C87 C88 H88 119.3 . . no
C89 C88 H88 119.3 . . no
C90 C89 C88 119.1(11) . . no
C90 C89 H89 120.5 . . no
C88 C89 H89 120.5 . . no
C89 C90 C91 119.1(11) . . no
C89 C90 H90 120.5 . . no
C91 C90 H90 120.5 . . no
C92 C91 C90 119.8(11) . . no
C92 C91 H91 120.1 . . no
C90 C91 H91 120.1 . . no
C87 C92 C91 119.9(11) . . no
C87 C92 H92 120.1 . . no
C91 C92 H92 120.1 . . no
C94 C93 C98 118.5(11) . . no
C94 C93 P5 118.2(9) . . no
C98 C93 P5 123.2(9) . . no
C95 C94 C93 122.1(11) . . no
C95 C94 H94 119.0 . . no
C93 C94 H94 119.0 . . no
C94 C95 C96 119.3(11) . . no
C94 C95 H95 120.3 . . no
C96 C95 H95 120.3 . . no
C97 C96 C95 120.9(11) . . no
C97 C96 H96 119.6 . . no
C95 C96 H96 119.6 . . no
C96 C97 C98 118.7(11) . . no
C96 C97 H97 120.6 . . no
C98 C97 H97 120.6 . . no
C93 C98 C97 120.5(10) . . no
C93 C98 H98 119.7 . . no
C97 C98 H98 119.7 . . no
C100 C99 C104 116.9(11) . . no
C100 C99 P6 121.3(9) . . no
C104 C99 P6 121.8(9) . . no
C99 C100 C101 121.5(12) . . no
C99 C100 H100 119.3 . . no
C101 C100 H100 119.3 . . no
C102 C101 C100 119.2(12) . . no
C102 C101 H101 120.4 . . no
C100 C101 H101 120.4 . . no
C103 C102 C101 121.3(11) . . no
C103 C102 H102 119.3 . . no
C101 C102 H102 119.3 . . no
C102 C103 C104 118.9(12) . . no
C102 C103 H103 120.5 . . no
C104 C103 H103 120.5 . . no
C103 C104 C99 122.2(12) . . no
C103 C104 H104 118.9 . . no
C99 C104 H104 118.9 . . no
C110 C105 C106 120.8(10) . . no
C110 C105 P6 119.2(8) . . no
C106 C105 P6 120.0(8) . . no
C107 C106 C105 119.0(10) . . no
C107 C106 H106 120.5 . . no
C105 C106 H106 120.5 . . no
C106 C107 C108 120.3(10) . . no
C106 C107 H107 119.8 . . no
C108 C107 H107 119.8 . . no
C109 C108 C107 119.6(10) . . no
C109 C108 H108 120.2 . . no
C107 C108 H108 120.2 . . no
C108 C109 C110 120.3(11) . . no
C108 C109 H109 119.8 . . no
C110 C109 H109 119.8 . . no
C105 C110 C109 119.7(10) . . no
C105 C110 H110 120.2 . . no
C109 C110 H110 120.2 . . no
C112 C111 S5 112.3(8) . . no
C112 C111 H11A 109.1 . . no
S5 C111 H11A 109.1 . . no
C112 C111 H11B 109.1 . . no
S5 C111 H11B 109.1 . . no
H11A C111 H11B 107.9 . . no
C111 C112 S6 112.7(8) . . no
C111 C112 H11C 109.0 . . no
S6 C112 H11C 109.0 . . no
C111 C112 H11D 109.0 . . no
S6 C112 H11D 109.0 . . no
H11C C112 H11D 107.8 . . no
C121 C120 C125 120.0 . . no
C121 C120 Cl1 119.5(3) . . no
C125 C120 Cl1 119.8(3) . . no
C122 C121 C120 120.0 . . no
C122 C121 H121 120.0 . . no
C120 C121 H121 120.0 . . no
C121 C122 C123 120.0 . . no
C121 C122 H122 120.0 . . no
C123 C122 H122 120.0 . . no
C124 C123 C122 120.0 . . no
C124 C123 H123 120.0 . . no
C122 C123 H123 120.0 . . no
C123 C124 C125 120.0 . . no
C123 C124 H124 120.0 . . no
C125 C124 H124 120.0 . . no
C120 C125 C124 120.0 . . no
C120 C125 H125 120.0 . . no
C124 C125 H125 120.0 . . no
C131 C130 C135 120.0 . . no
C131 C130 Cl2 121.1(3) . . no
C135 C130 Cl2 118.6(3) . . no
C130 C131 C132 120.0 . . no
C130 C131 H131 120.0 . . no
C132 C131 H131 120.0 . . no
C133 C132 C131 120.0 . . no
C133 C132 H132 120.0 . . no
C131 C132 H132 120.0 . . no
C132 C133 C134 120.0 . . no
C132 C133 H133 120.0 . . no
C134 C133 H133 120.0 . . no
C135 C134 C133 120.0 . . no
C135 C134 H134 120.0 . . no
C133 C134 H134 120.0 . . no
C134 C135 C130 120.0 . . no
C134 C135 H135 120.0 . . no
C130 C135 H135 120.0 . . no
C141 C140 C145 120.0 . . no
C141 C140 Cl3A 115.9(6) . . no
C145 C140 Cl3A 124.0(6) . . no
C142 C141 C140 120.0 . . no
C142 C141 H141 120.0 . . no
C140 C141 H141 120.0 . . no
C141 C142 C143 120.0 . . no
C141 C142 H142 120.0 . . no
C143 C142 H142 120.0 . . no
C142 C143 C144 120.0 . . no
C142 C143 Cl3B 107.1(4) . . no
C144 C143 Cl3B 132.7(4) . . no
C145 C144 C143 120.0 . . no
C145 C144 H144 120.0 . . no
C143 C144 H144 120.0 . . no
C144 C145 C140 120.0 . . no
C144 C145 H145 120.0 . . no
C140 C145 H145 120.0 . . no
C155 C150 C151 120.2 . . no
C155 C150 C151 120.15(19) 2_655 2_655 ?
C155 C150 Cl4 112.6(7) 2_655 . no
C155 C150 Cl4 112.7(4) . . no
C151 C150 Cl4 127.2(4) . . no
C151 C150 Cl4 127.3(8) 2_655 . no
C152 C151 C150 119.5 . . no
C153 C152 C151 120.0 . . no
C154 C153 C152 120.0 . . no
C150 C155 C154 120.4 . . no
F5 P7 F1 88.9(6) . . no
F5 P7 F3 89.9(7) . . no
F1 P7 F3 89.4(6) . . no
F5 P7 F2 92.5(7) . . no
F1 P7 F2 177.3(7) . . no
F3 P7 F2 93.0(6) . . no
F5 P7 F6 179.1(7) . . no
F1 P7 F6 91.0(7) . . no
F3 P7 F6 89.2(6) . . no
F2 P7 F6 87.6(6) . . no
F5 P7 F4 92.7(6) . . no
F1 P7 F4 88.9(6) . . no
F3 P7 F4 176.9(8) . . no
F2 P7 F4 88.7(6) . . no
F6 P7 F4 88.3(6) . . no
F11 P8 F9 98.4(6) . . no
F11 P8 F7 87.4(6) . . no
F9 P8 F7 98.7(7) . . no
F11 P8 F10 85.1(6) . . no
F9 P8 F10 169.3(7) . . no
F7 P8 F10 91.6(7) . . no
F11 P8 F12 171.3(8) . . no
F9 P8 F12 89.3(6) . . no
F7 P8 F12 87.6(7) . . no
F10 P8 F12 87.9(6) . . no
F11 P8 F8 93.3(7) . . no
F9 P8 F8 89.2(6) . . no
F7 P8 F8 171.9(7) . . no
F10 P8 F8 80.5(6) . . no
F12 P8 F8 90.6(6) . . no
F13 P9 F17 89.6(4) . . no
F13 P9 F18 91.9(4) . . no
F17 P9 F18 178.1(4) . . no
F13 P9 F15 89.6(4) . . no
F17 P9 F15 91.0(4) . . no
F18 P9 F15 90.3(4) . . no
F13 P9 F14 178.4(4) . . no
F17 P9 F14 89.2(4) . . no
F18 P9 F14 89.3(4) . . no
F15 P9 F14 89.3(4) . . no
F13 P9 F16 90.9(4) . . no
F17 P9 F16 88.7(4) . . no
F18 P9 F16 90.0(4) . . no
F15 P9 F16 179.5(4) . . no
F14 P9 F16 90.2(4) . . no
F21 P10 F21 91.9(8) 2_655 . no
F21 P10 F20 89.2(5) 2_655 . no
F21 P10 F20 90.1(5) . . no
F21 P10 F20 90.1(5) 2_655 2_655 ?
F21 P10 F20 89.2(5) . 2_655 ?
F20 P10 F20 179.1(8) . 2_655 ?
F21 P10 F19 178.0(6) 2_655 . no
F21 P10 F19 89.3(5) . . no
F20 P10 F19 92.4(5) . . no
F20 P10 F19 88.3(5) 2_655 . no
F21 P10 F19 89.3(5) 2_655 2_655 ?
F21 P10 F19 178.0(6) . 2_655 ?
F20 P10 F19 88.3(5) . 2_655 ?
F20 P10 F19 92.4(5) 2_655 2_655 ?
F19 P10 F19 89.6(8) . 2_655 ?
F23 P11 F23 179.995(2) . 5_675 ?
F23 P11 F24 90.3(3) . . no
F23 P11 F24 89.7(3) 5_675 . no
F23 P11 F24 89.7(3) . 5_675 ?
F23 P11 F24 90.3(3) 5_675 5_675 ?
F24 P11 F24 180.0(4) . 5_675 ?
F23 P11 F22 91.2(3) . 5_675 ?
F23 P11 F22 88.8(3) 5_675 5_675 ?
F24 P11 F22 89.5(3) . 5_675 ?
F24 P11 F22 90.5(3) 5_675 5_675 ?
F23 P11 F22 88.8(3) . . no
F23 P11 F22 91.2(3) 5_675 . no
F24 P11 F22 90.5(3) . . no
F24 P11 F22 89.5(3) 5_675 . no
F22 P11 F22 179.989(1) 5_675 . no

loop_
_geom_bond_atom_site_label_1
_geom_bond_atom_site_label_2
_geom_bond_distance
_geom_bond_site_symmetry_2
_geom_bond_publ_flag
F5 P7 1.546(12) . no
Re1 S1 2.209(3) . no
Re1 P1 2.420(3) . no
Re1 S3 2.433(3) . no
Re1 S2 2.435(3) . no
Re1 P2 2.456(3) . no
Re1 P3 2.465(3) . no
Re2 S4 2.218(3) . no
Re2 P4 2.414(3) . no
Re2 S5 2.426(3) . no
Re2 P5 2.443(3) . no
Re2 S6 2.444(3) . no
Re2 P6 2.458(3) . no
S1 C1 1.770(10) . no
S2 C7 1.771(10) . no
S2 C55 1.857(10) . no
S3 C13 1.802(11) . no
S3 C56 1.831(10) . no
S4 C57 1.772(12) . no
S5 C63 1.810(11) . no
S5 C111 1.834(12) . no
S6 C74 1.794(11) . no
S6 C112 1.810(11) . no
P1 C6 1.821(10) . no
P1 C19 1.826(11) . no
P1 C25 1.842(11) . no
P2 C37 1.798(11) . no
P2 C31 1.803(11) . no
P2 C12 1.819(10) . no
P3 C18 1.800(11) . no
P3 C43 1.815(10) . no
P3 C49 1.837(11) . no
P4 C81 1.827(11) . no
P4 C62 1.839(12) . no
P4 C75 1.835(13) . no
P5 C93 1.824(12) . no
P5 C87 1.831(12) . no
P5 C68 1.832(11) . no
P6 C69 1.814(11) . no
P6 C99 1.817(11) . no
P6 C105 1.844(10) . no
C1 C2 1.379(14) . no
C1 C6 1.414(14) . no
C2 C3 1.393(14) . no
C2 H2 0.9500 . no
C3 C4 1.372(14) . no
C3 H3 0.9500 . no
C4 C5 1.398(14) . no
C4 H4 0.9500 . no
C5 C6 1.407(14) . no
C5 H5 0.9500 . no
C7 C8 1.390(14) . no
C7 C12 1.395(14) . no
C8 C9 1.398(13) . no
C8 H8 0.9500 . no
C9 C10 1.395(13) . no
C9 H9 0.9500 . no
C10 C11 1.397(14) . no
C10 H10 0.9500 . no
C11 C12 1.409(14) . no
C11 H11 0.9500 . no
C13 C14 1.373(14) . no
C13 C18 1.412(14) . no
C14 C15 1.393(14) . no
C14 H14 0.9500 . no
C15 C16 1.350(13) . no
C15 H15 0.9500 . no
C16 C17 1.380(14) . no
C16 H16 0.9500 . no
C17 C18 1.388(14) . no
C17 H17 0.9500 . no
C19 C20 1.391(15) . no
C19 C24 1.401(14) . no
C20 C21 1.398(14) . no
C20 H20 0.9500 . no
C21 C22 1.371(14) . no
C21 H21 0.9500 . no
C22 C23 1.368(15) . no
C22 H22 0.9500 . no
C23 C24 1.367(14) . no
C23 H23 0.9500 . no
C24 H24 0.9500 . no
C25 C30 1.367(15) . no
C25 C26 1.397(16) . no
C26 C27 1.405(14) . no
C26 H26 0.9500 . no
C27 C28 1.366(15) . no
C27 H27 0.9500 . no
C28 C29 1.368(15) . no
C28 H28 0.9500 . no
C29 C30 1.392(14) . no
C29 H29 0.9500 . no
C30 H30 0.9500 . no
C31 C36 1.396(14) . no
C31 C32 1.419(15) . no
C32 C33 1.372(14) . no
C32 H32 0.9500 . no
C33 C34 1.376(13) . no
C33 H33 0.9500 . no
C34 C35 1.364(14) . no
C34 H34 0.9500 . no
C35 C36 1.364(14) . no
C35 H35 0.9500 . no
C36 H36 0.9500 . no
C37 C38 1.405(15) . no
C37 C42 1.408(15) . no
C38 C39 1.382(14) . no
C38 H38 0.9500 . no
C39 C40 1.355(14) . no
C39 H39 0.9500 . no
C40 C41 1.417(14) . no
C40 H40 0.9500 . no
C41 C42 1.381(14) . no
C41 H41 0.9500 . no
C42 H42 0.9500 . no
C43 C44 1.372(14) . no
C43 C48 1.400(14) . no
C44 C45 1.408(13) . no
C44 H44 0.9500 . no
C45 C46 1.376(14) . no
C45 H45 0.9500 . no
C46 C47 1.401(14) . no
C46 H46 0.9500 . no
C47 C48 1.397(13) . no
C47 H47 0.9500 . no
C48 H48 0.9500 . no
C49 C50 1.390(15) . no
C49 C54 1.421(15) . no
C50 C51 1.393(14) . no
C50 H50 0.9500 . no
C51 C52 1.404(15) . no
C51 H51 0.9500 . no
C52 C53 1.370(15) . no
C52 H52 0.9500 . no
C53 C54 1.409(14) . no
C53 H53 0.9500 . no
C54 H54 0.9500 . no
C55 C56 1.499(14) . no
C55 H55A 0.9900 . no
C55 H55B 0.9900 . no
C56 H56A 0.9900 . no
C56 H56B 0.9900 . no
C57 C58 1.389(15) . no
C57 C62 1.408(16) . no
C58 C59 1.397(15) . no
C58 H58 0.9500 . no
C59 C60 1.376(15) . no
C59 H59 0.9500 . no
C60 C61 1.418(15) . no
C60 H60 0.9500 . no
C61 C62 1.417(16) . no
C61 H61 0.9500 . no
C63 C68 1.357(15) . no
C63 C64 1.391(15) . no
C64 C65 1.385(14) . no
C64 H64 0.9500 . no
C65 C66 1.389(15) . no
C65 H65 0.9500 . no
C66 C67 1.403(15) . no
C66 H66 0.9500 . no
C67 C68 1.419(14) . no
C67 H67 0.9500 . no
C69 C74 1.390(14) . no
C69 C70 1.411(14) . no
C70 C71 1.381(14) . no
C70 H70 0.9500 . no
C71 C72 1.388(14) . no
C71 H71 0.9500 . no
C72 C73 1.388(14) . no
C72 H72 0.9500 . no
C73 C74 1.391(14) . no
C73 H73 0.9500 . no
C75 C80 1.335(17) . no
C75 C76 1.339(17) . no
C76 C77 1.410(17) . no
C76 H76 0.9500 . no
C77 C78 1.280(17) . no
C77 H77 0.9500 . no
C78 C79 1.350(17) . no
C78 H78 0.9500 . no
C79 C80 1.400(17) . no
C79 H79 0.9500 . no
C80 H80 0.9500 . no
C81 C82 1.410(14) . no
C81 C86 1.412(15) . no
C82 C83 1.394(14) . no
C82 H82 0.9500 . no
C83 C84 1.372(14) . no
C83 H83 0.9500 . no
C84 C85 1.420(14) . no
C84 H84 0.9500 . no
C85 C86 1.392(14) . no
C85 H85 0.9500 . no
C86 H86 0.9500 . no
C87 C88 1.361(15) . no
C87 C92 1.368(15) . no
C88 C89 1.404(15) . no
C88 H88 0.9500 . no
C89 C90 1.365(15) . no
C89 H89 0.9500 . no
C90 C91 1.433(15) . no
C90 H90 0.9500 . no
C91 C92 1.384(15) . no
C91 H91 0.9500 . no
C92 H92 0.9500 . no
C93 C94 1.391(14) . no
C93 C98 1.406(15) . no
C94 C95 1.378(15) . no
C94 H94 0.9500 . no
C95 C96 1.403(15) . no
C95 H95 0.9500 . no
C96 C97 1.391(14) . no
C96 H96 0.9500 . no
C97 C98 1.421(15) . no
C97 H97 0.9500 . no
C98 H98 0.9500 . no
C99 C100 1.388(16) . no
C99 C104 1.431(16) . no
C100 C101 1.411(15) . no
C100 H100 0.9500 . no
C101 C102 1.398(16) . no
C101 H101 0.9500 . no
C102 C103 1.371(15) . no
C102 H102 0.9500 . no
C103 C104 1.394(15) . no
C103 H103 0.9500 . no
C104 H104 0.9500 . no
C105 C110 1.393(14) . no
C105 C106 1.402(14) . no
C106 C107 1.392(14) . no
C106 H106 0.9500 . no
C107 C108 1.409(15) . no
C107 H107 0.9500 . no
C108 C109 1.394(15) . no
C108 H108 0.9500 . no
C109 C110 1.387(14) . no
C109 H109 0.9500 . no
C110 H110 0.9500 . no
C111 C112 1.488(15) . no
C111 H11A 0.9900 . no
C111 H11B 0.9900 . no
C112 H11C 0.9900 . no
C112 H11D 0.9900 . no
C120 C121 1.3877 . no
C120 C125 1.3877 . no
C120 Cl1 1.751(9) . no
C121 C122 1.3876 . no
C121 H121 0.9500 . no
C122 C123 1.3878 . no
C122 H122 0.9500 . no
C123 C124 1.3877 . no
C123 H123 0.9500 . no
C124 C125 1.3878 . no
C124 H124 0.9500 . no
C125 H125 0.9500 . no
C130 C131 1.3973 . no
C130 C135 1.3974 . no
C130 Cl2 1.722(8) . no
C131 C132 1.3974 . no
C131 H131 0.9500 . no
C132 C133 1.3972 . no
C132 H132 0.9500 . no
C133 C134 1.3973 . no
C133 H133 0.9500 . no
C134 C135 1.3973 . no
C134 H134 0.9500 . no
C135 H135 0.9500 . no
C140 C141 1.3872 . no
C140 C145 1.3872 . no
C140 Cl3A 1.825(14) . no
C141 C142 1.3872 . no
C141 H141 0.9500 . no
C142 C143 1.3872 . no
C142 H142 0.9500 . no
C143 C144 1.3873 . no
C143 Cl3B 1.780(11) . no
C144 C145 1.3872 . no
C144 H144 0.9500 . no
C145 H145 0.9500 . no
C150 C155 1.3752 . no
C150 C151 1.4116 . no
C150 Cl4 1.707(8) . no
C151 C152 1.3946 . no
C152 C153 1.3946 . no
C153 C154 1.3946 . no
C154 C155 1.3946 . no
P7 F1 1.585(12) . no
P7 F3 1.550(12) . no
P7 F2 1.595(11) . no
P7 F6 1.593(12) . no
P7 F4 1.626(12) . no
P8 F11 1.508(11) . no
P8 F9 1.537(11) . no
P8 F7 1.539(13) . no
P8 F10 1.565(11) . no
P8 F12 1.572(11) . no
P8 F8 1.602(13) . no
P9 F13 1.587(7) . no
P9 F17 1.591(7) . no
P9 F18 1.599(7) . no
P9 F15 1.604(8) . no
P9 F14 1.616(7) . no
P9 F16 1.624(8) . no
P10 F21 1.599(10) 2_655 ?
P10 F21 1.599(10) . no
P10 F20 1.598(8) . no
P10 F20 1.599(8) 2_655 ?
P10 F19 1.615(10) . no
P10 F19 1.615(10) 2_655 ?
P11 F23 1.603(6) . no
P11 F23 1.603(6) 5_675 ?
P11 F24 1.603(6) . no
P11 F24 1.603(6) 5_675 ?
P11 F22 1.629(7) 5_675 ?
P11 F22 1.629(7) . no
